data_7116200
loop_
_publ_author_name
'Liu, Chunmei'
'Shi, Erbo'
'Xu, Feng'
'Luo, Qiang'
'Wang, Hongxiang'
'Chen, Jijun'
'Wan, Xiaobing'

_publ_section_title
;
 Combination of fluoroalkylation and Kornblum-DeLaMare reaction: a new
 strategy for the construction of (Z)-\b-perfluoroalkyl enaminones.
;
_journal_issue 7
_journal_name_full 'Chemical communications (Cambridge, England)'
_journal_page_first 1214
_journal_page_last 1217
_journal_paper_doi 10.1039/c4cc07833k
_journal_volume 51
_journal_year 2014
_chemical_formula_moiety 'C21 H22 F7 N2 O3'
_chemical_formula_sum 'C21 H22 F7 N2 O3'
_chemical_formula_weight 483.41
_chemical_name_systematic
; 
 ? 
;
_space_group_IT_number 33
_symmetry_cell_setting orthorhombic
_symmetry_Int_Tables_number 33
_symmetry_space_group_name_Hall 'P 2c -2n'
_symmetry_space_group_name_H-M 'P n a 21'
_atom_sites_solution_hydrogens geom
_atom_sites_solution_primary direct
_atom_sites_solution_secondary difmap
_audit_creation_method SHELXL-97
_audit_update_record
;
2014-10-08 deposited with the CCDC.
2014-11-27 downloaded from the CCDC.
;
_cell_angle_alpha 90.00
_cell_angle_beta 90.00
_cell_angle_gamma 90.00
_cell_formula_units_Z 4
_cell_length_a 26.437(9)
_cell_length_b 10.311(3)
_cell_length_c 9.126(3)
_cell_measurement_reflns_used 5638
_cell_measurement_temperature 293(2)
_cell_measurement_theta_max 25.3
_cell_measurement_theta_min 3.0
_cell_volume 2487.7(14)
_computing_cell_refinement CrystalClear
_computing_data_collection CrystalClear
_computing_data_reduction CrystalStructure
_computing_structure_refinement 'SHELXL-97 (Sheldrick, 1997)'
_computing_structure_solution 'SHELXS-97 (Sheldrick, 1990)'
_diffrn_ambient_temperature 293(2)
_diffrn_measured_fraction_theta_full 0.997
_diffrn_measured_fraction_theta_max 0.997
_diffrn_measurement_device_type 'Rigaku Mercury'
_diffrn_measurement_method \w
_diffrn_radiation_monochromator graphite
_diffrn_radiation_source 'fine-focus sealed tube'
_diffrn_radiation_type MoK\a
_diffrn_radiation_wavelength 0.71070
_diffrn_reflns_av_R_equivalents 0.0711
_diffrn_reflns_av_sigmaI/netI 0.0678
_diffrn_reflns_limit_h_max 31
_diffrn_reflns_limit_h_min -31
_diffrn_reflns_limit_k_max 12
_diffrn_reflns_limit_k_min -12
_diffrn_reflns_limit_l_max 10
_diffrn_reflns_limit_l_min -9
_diffrn_reflns_number 19746
_diffrn_reflns_theta_full 25.35
_diffrn_reflns_theta_max 25.35
_diffrn_reflns_theta_min 3.04
_exptl_absorpt_coefficient_mu 0.121
_exptl_absorpt_correction_T_max 0.9762
_exptl_absorpt_correction_T_min 0.9255
_exptl_absorpt_correction_type multi-scan
_exptl_absorpt_process_details 'Jacobson, R. (1998) Private communication'
_exptl_crystal_colour yellow
_exptl_crystal_density_diffrn 1.291
_exptl_crystal_density_meas ?
_exptl_crystal_density_method 'not measured'
_exptl_crystal_description block
_exptl_crystal_F_000 996
_exptl_crystal_size_max 0.65
_exptl_crystal_size_mid 0.20
_exptl_crystal_size_min 0.20
_refine_diff_density_max 0.199
_refine_diff_density_min -0.240
_refine_diff_density_rms 0.046
_refine_ls_abs_structure_details 'Flack H D (1983), Acta Cryst. A39, 876-881'
_refine_ls_abs_structure_Flack 2(2)
_refine_ls_extinction_method none
_refine_ls_goodness_of_fit_ref 1.136
_refine_ls_hydrogen_treatment constr
_refine_ls_matrix_type full
_refine_ls_number_parameters 290
_refine_ls_number_reflns 4224
_refine_ls_number_restraints 17
_refine_ls_restrained_S_all 1.140
_refine_ls_R_factor_all 0.1706
_refine_ls_R_factor_gt 0.1049
_refine_ls_shift/su_max 0.000
_refine_ls_shift/su_mean 0.000
_refine_ls_structure_factor_coef Fsqd
_refine_ls_weighting_details 'calc w=1/[\s^2^(Fo^2^)+(0.1130P)^2^+1.1123P] where P=(Fo^2^+2Fc^2^)/3'
_refine_ls_weighting_scheme calc
_refine_ls_wR_factor_gt 0.2433
_refine_ls_wR_factor_ref 0.2747
_reflns_number_gt 2537
_reflns_number_total 4224
_reflns_threshold_expression >2sigma(I)
_cod_data_source_file c4cc07833k2.cif
_cod_data_source_block t
_cod_depositor_comments
;
The following automatic conversions were performed:

'_exptl_crystal_density_meas' value 'not measured' was changed to '?'
- the value is perceived as not measured.

Automatic conversion script
Id: cif_fix_values 3008 2015-01-20 13:52:24Z robertas 
;
_cod_original_cell_volume 2487.7(13)
_cod_database_code 7116200

loop_
_symmetry_equiv_pos_as_xyz
'x, y, z'
'-x+1/2, y+1/2, z+1/2'
'x+1/2, -y+1/2, z'
'-x, -y, z+1/2'

loop_
_atom_site_label
_atom_site_type_symbol
_atom_site_fract_x
_atom_site_fract_y
_atom_site_fract_z
_atom_site_U_iso_or_equiv
_atom_site_adp_type
_atom_site_occupancy
_atom_site_symmetry_multiplicity
_atom_site_calc_flag
_atom_site_refinement_flags
_atom_site_disorder_assembly
_atom_site_disorder_group
F1 F 0.05243(19) 0.5696(5) 0.9641(5) 0.1029(16) Uani 1 1 d . . .
F2 F 0.01062(17) 0.4542(5) 1.1189(6) 0.1061(16) Uani 1 1 d . . .
F3 F 0.1054(2) 0.6755(5) 1.2041(8) 0.1226(19) Uani 1 1 d . . .
F4 F 0.0521(2) 0.5771(5) 1.3435(6) 0.1197(19) Uani 1 1 d . . .
F5 F 0.0141(5) 0.7883(12) 1.0710(14) 0.112(3) Uiso 0.50 1 d P A 1
F6 F 0.0354(4) 0.8315(13) 1.2907(14) 0.117(3) Uiso 0.50 1 d P A 1
F7 F -0.0274(5) 0.6808(13) 1.2230(17) 0.131(3) Uiso 0.50 1 d P A 1
F5A F 0.0428(5) 0.8142(11) 1.0759(13) 0.112(3) Uiso 0.50 1 d P A 2
F6A F 0.0138(4) 0.7982(12) 1.3148(14) 0.117(3) Uiso 0.50 1 d P A 2
F7A F -0.0220(6) 0.6990(14) 1.1503(16) 0.131(3) Uiso 0.50 1 d P A 2
O1 O 0.1665(2) 0.2096(4) 1.0129(6) 0.0850(13) Uani 1 1 d . . .
O2 O 0.3088(5) 0.2558(11) 0.3686(12) 0.076(3) Uiso 0.50 1 d P B 1
O2A O 0.3300(4) 0.2426(9) 0.4055(12) 0.062(3) Uiso 0.50 1 d P B 2
O3 O 0.3547(2) 0.4340(5) 0.3098(6) 0.0870(16) Uani 1 1 d . B .
N1 N 0.1053(2) 0.3546(6) 1.2360(8) 0.0814(18) Uani 1 1 d . D .
N2 N 0.3151(2) 0.4350(5) 0.5185(7) 0.0725(16) Uani 1 1 d . B .
C1 C 0.2086(3) 0.3470(7) 0.8445(8) 0.072(2) Uani 1 1 d . . .
C2 C 0.2205(3) 0.4725(7) 0.8086(9) 0.080(2) Uani 1 1 d . . .
H2 H 0.2040 0.5410 0.8543 0.097 Uiso 1 1 calc R . .
C3 C 0.2573(3) 0.4967(6) 0.7041(9) 0.075(2) Uani 1 1 d . . .
H3 H 0.2666 0.5820 0.6845 0.090 Uiso 1 1 calc R . .
C4 C 0.2801(3) 0.3989(6) 0.6295(8) 0.0666(19) Uani 1 1 d . . .
C5 C 0.2685(3) 0.2714(6) 0.6665(9) 0.079(2) Uani 1 1 d . . .
H5 H 0.2846 0.2025 0.6201 0.094 Uiso 1 1 calc R . .
C6 C 0.2327(3) 0.2493(7) 0.7734(9) 0.076(2) Uani 1 1 d . . .
H6 H 0.2248 0.1641 0.7978 0.092 Uiso 1 1 calc R . .
C7 C 0.1687(3) 0.3173(7) 0.9564(10) 0.0850(13) Uani 1 1 d . . .
C8 C 0.1316(3) 0.4180(7) 0.9904(8) 0.0728(19) Uani 1 1 d U . .
H8 H 0.1303 0.4888 0.9274 0.087 Uiso 1 1 calc R . .
C9 C 0.0994(3) 0.4181(6) 1.1034(8) 0.0643(17) Uani 1 1 d U . .
C10 C 0.1542(4) 0.3228(10) 1.2950(12) 0.113(3) Uani 1 1 d D . .
H10 H 0.1785 0.2722 1.2485 0.135 Uiso 1 1 calc R C 1
C11 C 0.1599(8) 0.383(2) 1.442(2) 0.120(7) Uiso 0.50 1 d P D 1
H11A H 0.1573 0.4760 1.4325 0.180 Uiso 0.50 1 calc PR D 1
H11B H 0.1923 0.3613 1.4816 0.180 Uiso 0.50 1 calc PR D 1
H11C H 0.1337 0.3523 1.5054 0.180 Uiso 0.50 1 calc PR D 1
C11A C 0.1905(9) 0.432(2) 1.288(3) 0.164(10) Uiso 0.50 1 d PD D 2
H11D H 0.1928 0.4634 1.1894 0.246 Uiso 0.50 1 calc PR D 2
H11E H 0.2232 0.4037 1.3207 0.246 Uiso 0.50 1 calc PR D 2
H11F H 0.1789 0.5013 1.3508 0.246 Uiso 0.50 1 calc PR D 2
C12 C 0.0648(3) 0.2754(10) 1.2998(12) 0.116(3) Uani 1 1 d D . .
H12 H 0.0433 0.3051 1.3731 0.140 Uiso 1 1 calc R D 1
C13 C 0.0616(8) 0.1438(15) 1.236(2) 0.086(6) Uiso 0.50 1 d PD D 1
H13A H 0.0424 0.1468 1.1471 0.129 Uiso 0.50 1 calc PR D 1
H13B H 0.0453 0.0867 1.3047 0.129 Uiso 0.50 1 calc PR D 1
H13C H 0.0950 0.1124 1.2158 0.129 Uiso 0.50 1 calc PR D 1
C13A C 0.0526(13) 0.159(3) 1.181(5) 0.168(14) Uiso 0.50 1 d P D 2
H13D H 0.0837 0.1197 1.1493 0.252 Uiso 0.50 1 calc PR D 2
H13E H 0.0352 0.1942 1.0978 0.252 Uiso 0.50 1 calc PR D 2
H13F H 0.0317 0.0939 1.2265 0.252 Uiso 0.50 1 calc PR D 2
C14 C 0.0557(3) 0.5139(8) 1.0971(9) 0.074(2) Uani 1 1 d . . .
C15 C 0.0592(4) 0.6271(9) 1.2098(10) 0.101(3) Uani 1 1 d U A .
C16 C 0.0196(5) 0.7400(10) 1.1885(12) 0.118(3) Uani 1 1 d U . .
C17 C 0.3297(3) 0.3639(7) 0.4033(9) 0.073(2) Uani 1 1 d . . .
C18 C 0.3727(3) 0.3861(8) 0.1654(10) 0.089(2) Uani 1 1 d . . .
C19 C 0.3254(9) 0.383(3) 0.080(3) 0.110(7) Uiso 0.50 1 d P B 1
H19A H 0.3122 0.4689 0.0710 0.164 Uiso 0.50 1 calc PR B 1
H19B H 0.3011 0.3290 0.1302 0.164 Uiso 0.50 1 calc PR B 1
H19C H 0.3320 0.3475 -0.0151 0.164 Uiso 0.50 1 calc PR B 1
C20 C 0.3877(10) 0.497(2) 0.088(3) 0.116(8) Uiso 0.50 1 d P B 1
H20A H 0.3630 0.5167 0.0143 0.174 Uiso 0.50 1 calc PR B 1
H20B H 0.4199 0.4820 0.0430 0.174 Uiso 0.50 1 calc PR B 1
H20C H 0.3904 0.5690 0.1548 0.174 Uiso 0.50 1 calc PR B 1
C21 C 0.3944(8) 0.255(2) 0.167(3) 0.108(7) Uiso 0.50 1 d P B 1
H21A H 0.4215 0.2495 0.0973 0.162 Uiso 0.50 1 calc PR B 1
H21B H 0.3687 0.1927 0.1423 0.162 Uiso 0.50 1 calc PR B 1
H21C H 0.4072 0.2359 0.2634 0.162 Uiso 0.50 1 calc PR B 1
C19A C 0.3341(9) 0.317(3) 0.080(3) 0.120(8) Uiso 0.50 1 d P B 2
H19D H 0.3025 0.3625 0.0855 0.180 Uiso 0.50 1 calc PR B 2
H19E H 0.3298 0.2308 0.1188 0.180 Uiso 0.50 1 calc PR B 2
H19F H 0.3446 0.3111 -0.0207 0.180 Uiso 0.50 1 calc PR B 2
C20A C 0.4101(8) 0.502(2) 0.131(3) 0.105(7) Uiso 0.50 1 d P B 2
H20D H 0.4110 0.5168 0.0269 0.158 Uiso 0.50 1 calc PR B 2
H20E H 0.4434 0.4801 0.1645 0.158 Uiso 0.50 1 calc PR B 2
H20F H 0.3986 0.5788 0.1796 0.158 Uiso 0.50 1 calc PR B 2
C21A C 0.4155(6) 0.2924(16) 0.198(2) 0.078(5) Uiso 0.50 1 d P B 2
H21D H 0.4313 0.2661 0.1085 0.117 Uiso 0.50 1 calc PR B 2
H21E H 0.4023 0.2176 0.2479 0.117 Uiso 0.50 1 calc PR B 2
H21F H 0.4401 0.3343 0.2599 0.117 Uiso 0.50 1 calc PR B 2

loop_
_atom_site_aniso_label
_atom_site_aniso_U_11
_atom_site_aniso_U_22
_atom_site_aniso_U_33
_atom_site_aniso_U_23
_atom_site_aniso_U_13
_atom_site_aniso_U_12
F1 0.123(4) 0.108(4) 0.078(3) 0.024(3) 0.005(3) 0.055(3)
F2 0.070(3) 0.113(4) 0.136(4) 0.009(3) -0.018(3) -0.005(3)
F3 0.106(4) 0.094(3) 0.168(5) -0.038(4) -0.016(4) -0.007(3)
F4 0.155(5) 0.123(4) 0.082(3) -0.011(3) 0.003(3) 0.042(4)
O1 0.110(3) 0.048(2) 0.097(3) 0.005(2) 0.017(3) 0.009(3)
O3 0.100(4) 0.060(3) 0.101(4) 0.003(3) 0.031(3) -0.023(3)
N1 0.064(4) 0.096(4) 0.084(4) 0.011(4) 0.017(3) 0.016(4)
N2 0.078(4) 0.051(3) 0.089(4) -0.009(3) 0.017(4) -0.002(3)
C1 0.098(5) 0.043(4) 0.077(5) 0.001(3) -0.011(4) 0.019(4)
C2 0.097(6) 0.053(5) 0.092(5) 0.006(4) 0.011(5) 0.018(4)
C3 0.097(5) 0.032(3) 0.096(5) -0.010(4) 0.011(5) -0.003(4)
C4 0.075(4) 0.041(4) 0.084(5) -0.006(4) -0.001(4) 0.007(3)
C5 0.105(6) 0.040(4) 0.091(6) -0.001(4) 0.026(5) 0.008(4)
C6 0.086(5) 0.050(4) 0.093(6) 0.010(4) 0.016(5) -0.001(4)
C7 0.110(3) 0.048(2) 0.097(3) 0.005(2) 0.017(3) 0.009(3)
C8 0.078(4) 0.060(4) 0.081(5) 0.007(4) 0.021(4) 0.014(4)
C9 0.064(4) 0.054(4) 0.075(4) 0.007(4) -0.004(3) -0.001(3)
C10 0.092(6) 0.130(8) 0.116(8) -0.003(6) -0.003(6) 0.043(6)
C12 0.100(6) 0.116(7) 0.133(9) 0.037(6) 0.040(6) 0.014(6)
C14 0.061(5) 0.083(5) 0.077(5) 0.005(4) 0.000(4) 0.024(4)
C15 0.142(8) 0.091(5) 0.070(5) 0.000(5) -0.009(5) 0.012(5)
C16 0.172(9) 0.097(6) 0.085(6) -0.031(5) -0.004(6) 0.008(5)
C17 0.081(5) 0.049(4) 0.089(5) -0.002(4) -0.003(4) -0.007(4)
C18 0.091(6) 0.081(5) 0.095(6) 0.006(5) 0.020(5) -0.010(5)

loop_
_atom_type_symbol
_atom_type_description
_atom_type_scat_dispersion_real
_atom_type_scat_dispersion_imag
_atom_type_scat_source
C C 0.0033 0.0016 'International Tables Vol C Tables 4.2.6.8 and 6.1.1.4'
H H 0.0000 0.0000 'International Tables Vol C Tables 4.2.6.8 and 6.1.1.4'
N N 0.0061 0.0033 'International Tables Vol C Tables 4.2.6.8 and 6.1.1.4'
O O 0.0106 0.0060 'International Tables Vol C Tables 4.2.6.8 and 6.1.1.4'
F F 0.0171 0.0103 'International Tables Vol C Tables 4.2.6.8 and 6.1.1.4'

loop_
_geom_angle_atom_site_label_1
_geom_angle_atom_site_label_2
_geom_angle_atom_site_label_3
_geom_angle
C17 O3 C18 124.1(6)
C9 N1 C10 122.3(7)
C9 N1 C12 122.0(7)
C10 N1 C12 112.4(8)
C17 N2 C4 127.1(6)
C6 C1 C2 118.5(7)
C6 C1 C7 120.3(6)
C2 C1 C7 121.2(7)
C1 C2 C3 119.8(7)
C1 C2 H2 120.1
C3 C2 H2 120.1
C4 C3 C2 121.5(6)
C4 C3 H3 119.2
C2 C3 H3 119.2
C3 C4 C5 118.8(7)
C3 C4 N2 116.9(6)
C5 C4 N2 124.3(6)
C6 C5 C4 118.6(7)
C6 C5 H5 120.7
C4 C5 H5 120.7
C1 C6 C5 122.6(7)
C1 C6 H6 118.7
C5 C6 H6 118.7
O1 C7 C8 121.4(7)
O1 C7 C1 120.4(7)
C8 C7 C1 118.1(6)
C9 C8 C7 126.2(7)
C9 C8 H8 116.9
C7 C8 H8 116.9
C8 C9 N1 127.1(6)
C8 C9 C14 117.0(6)
N1 C9 C14 115.1(6)
N1 C10 C11A 113.1(13)
N1 C10 C11 109.4(11)
C11A C10 C11 69.5(15)
N1 C10 H10 125.3
C11A C10 H10 87.9
C11 C10 H10 125.3
C10 C11 H11A 109.5
C10 C11 H11B 109.5
C10 C11 H11C 109.5
C10 C11A H11D 109.5
C10 C11A H11E 109.5
H11D C11A H11E 109.5
C10 C11A H11F 109.5
H11D C11A H11F 109.5
H11E C11A H11F 109.5
N1 C12 C13 113.4(11)
N1 C12 C13A 106.7(16)
C13 C12 C13A 20.3(15)
N1 C12 H12 123.3
C13 C12 H12 123.3
C13A C12 H12 126.3
C12 C13 H13A 109.5
C12 C13 H13B 109.5
C12 C13 H13C 109.5
C12 C13A H13D 109.5
C12 C13A H13E 109.5
H13D C13A H13E 109.5
C12 C13A H13F 109.5
H13D C13A H13F 109.5
H13E C13A H13F 109.5
F1 C14 F2 105.7(6)
F1 C14 C9 111.1(6)
F2 C14 C9 111.6(6)
F1 C14 C15 106.2(6)
F2 C14 C15 107.2(7)
C9 C14 C15 114.6(7)
F3 C15 F4 108.1(8)
F3 C15 C14 108.2(8)
F4 C15 C14 107.7(8)
F3 C15 C16 109.3(9)
F4 C15 C16 107.7(8)
C14 C15 C16 115.6(7)
F5 C16 F7A 77.3(13)
F5 C16 F6A 125.9(11)
F7A C16 F6A 107.7(13)
F5 C16 F6 110.8(11)
F7A C16 F6 133.9(13)
F6A C16 F6 29.9(7)
F5 C16 F7 105.9(13)
F7A C16 F7 29.8(9)
F6A C16 F7 84.3(10)
F6 C16 F7 114.0(10)
F5 C16 F5A 34.5(7)
F7A C16 F5A 111.5(13)
F6A C16 F5A 116.1(10)
F6 C16 F5A 89.4(9)
F7 C16 F5A 140.4(13)
F5 C16 C15 120.0(10)
F7A C16 C15 112.0(11)
F6A C16 C15 107.9(10)
F6 C16 C15 102.6(10)
F7 C16 C15 103.7(10)
F5A C16 C15 101.4(9)
O2A C17 O2 30.5(6)
O2A C17 O3 124.3(8)
O2 C17 O3 122.7(9)
O2A C17 N2 122.5(8)
O2 C17 N2 123.1(9)
O3 C17 N2 111.0(6)
C20 C18 C21 130.4(15)
C20 C18 C19 89.8(15)
C21 C18 C19 108.3(15)
C20 C18 C19A 109.1(16)
C21 C18 C19A 80.1(15)
C19 C18 C19A 28.2(12)
C20 C18 O3 105.3(11)
C21 C18 O3 114.8(11)
C19 C18 O3 101.7(11)
C19A C18 O3 114.2(12)
C20 C18 C21A 114.2(14)
C21 C18 C21A 28.5(9)
C19 C18 C21A 136.2(14)
C19A C18 C21A 108.2(14)
O3 C18 C21A 105.9(10)
C20 C18 C20A 26.7(12)
C21 C18 C20A 117.0(13)
C19 C18 C20A 116.4(14)
C19A C18 C20A 134.0(15)
O3 C18 C20A 97.3(10)
C21A C18 C20A 93.1(11)
C18 C19 H19A 109.5
C18 C19 H19B 109.5
C18 C19 H19C 109.5
C18 C20 H20A 109.5
C18 C20 H20B 109.5
C18 C20 H20C 109.5
C18 C21 H21A 109.5
C18 C21 H21B 109.5
C18 C21 H21C 109.5
C18 C19A H19D 109.5
C18 C19A H19E 109.5
H19D C19A H19E 109.5
C18 C19A H19F 109.5
H19D C19A H19F 109.5
H19E C19A H19F 109.5
C18 C20A H20D 109.5
C18 C20A H20E 109.5
H20D C20A H20E 109.5
C18 C20A H20F 109.5
H20D C20A H20F 109.5
H20E C20A H20F 109.5
C18 C21A H21D 109.5
C18 C21A H21E 109.5
H21D C21A H21E 109.5
C18 C21A H21F 109.5
H21D C21A H21F 109.5
H21E C21A H21F 109.5

loop_
_geom_bond_atom_site_label_1
_geom_bond_atom_site_label_2
_geom_bond_distance
F1 C14 1.346(9)
F2 C14 1.355(9)
F3 C15 1.320(11)
F4 C15 1.338(11)
F5 C16 1.192(14)
F6 C16 1.391(15)
F7 C16 1.419(18)
F5A C16 1.422(17)
F6A C16 1.309(15)
F7A C16 1.228(16)
O1 C7 1.226(8)
O2 C17 1.284(13)
O2A C17 1.251(12)
O3 C17 1.299(9)
O3 C18 1.486(11)
N1 C9 1.384(9)
N1 C10 1.440(11)
N1 C12 1.466(11)
N2 C17 1.339(10)
N2 C4 1.422(9)
C1 C6 1.358(10)
C1 C2 1.371(10)
C1 C7 1.499(11)
C2 C3 1.385(11)
C2 H2 0.9300
C3 C4 1.357(9)
C3 H3 0.9300
C4 C5 1.392(9)
C5 C6 1.379(9)
C5 H5 0.9300
C6 H6 0.9300
C7 C8 1.462(10)
C8 C9 1.337(10)
C8 H8 0.9300
C9 C14 1.523(10)
C10 C11A 1.483(10)
C10 C11 1.48(2)
C10 H10 0.9300
C11 H11A 0.9600
C11 H11B 0.9600
C11 H11C 0.9600
C11A H11D 0.9600
C11A H11E 0.9600
C11A H11F 0.9600
C12 C13 1.479(10)
C12 C13A 1.65(4)
C12 H12 0.9300
C13 H13A 0.9600
C13 H13B 0.9600
C13 H13C 0.9600
C13A H13D 0.9600
C13A H13E 0.9600
C13A H13F 0.9600
C14 C15 1.558(12)
C15 C16 1.578(14)
C18 C20 1.40(2)
C18 C21 1.47(2)
C18 C19 1.47(2)
C18 C19A 1.47(2)
C18 C21A 1.518(18)
C18 C20A 1.58(2)
C19 H19A 0.9600
C19 H19B 0.9600
C19 H19C 0.9600
C20 H20A 0.9600
C20 H20B 0.9600
C20 H20C 0.9600
C21 H21A 0.9600
C21 H21B 0.9600
C21 H21C 0.9600
C19A H19D 0.9600
C19A H19E 0.9600
C19A H19F 0.9600
C20A H20D 0.9600
C20A H20E 0.9600
C20A H20F 0.9600
C21A H21D 0.9600
C21A H21E 0.9600
C21A H21F 0.9600

loop_
_geom_torsion_atom_site_label_1
_geom_torsion_atom_site_label_2
_geom_torsion_atom_site_label_3
_geom_torsion_atom_site_label_4
_geom_torsion
C6 C1 C2 C3 -1.4(11)
C7 C1 C2 C3 -179.6(7)
C1 C2 C3 C4 3.8(12)
C2 C3 C4 C5 -4.4(12)
C2 C3 C4 N2 176.3(7)
C17 N2 C4 C3 -157.2(8)
C17 N2 C4 C5 23.5(12)
C3 C4 C5 C6 2.7(11)
N2 C4 C5 C6 -178.1(7)
C2 C1 C6 C5 -0.2(11)
C7 C1 C6 C5 178.0(7)
C4 C5 C6 C1 -0.4(11)
C6 C1 C7 O1 19.1(12)
C2 C1 C7 O1 -162.7(8)
C6 C1 C7 C8 -158.0(7)
C2 C1 C7 C8 20.2(12)
O1 C7 C8 C9 15.5(13)
C1 C7 C8 C9 -167.4(8)
C7 C8 C9 N1 25.3(13)
C7 C8 C9 C14 -165.1(7)
C10 N1 C9 C8 25.9(12)
C12 N1 C9 C8 -131.8(9)
C10 N1 C9 C14 -143.9(8)
C12 N1 C9 C14 58.4(9)
C9 N1 C10 C11A 46.7(17)
C12 N1 C10 C11A -153.7(15)
C9 N1 C10 C11 122.0(12)
C12 N1 C10 C11 -78.3(13)
C9 N1 C12 C13 80.7(12)
C10 N1 C12 C13 -79.0(14)
C9 N1 C12 C13A 60.2(16)
C10 N1 C12 C13A -99.5(15)
C8 C9 C14 F1 9.9(10)
N1 C9 C14 F1 -179.2(6)
C8 C9 C14 F2 127.6(7)
N1 C9 C14 F2 -61.6(8)
C8 C9 C14 C15 -110.4(8)
N1 C9 C14 C15 60.5(9)
F1 C14 C15 F3 -75.7(8)
F2 C14 C15 F3 171.7(7)
C9 C14 C15 F3 47.3(9)
F1 C14 C15 F4 167.7(7)
F2 C14 C15 F4 55.0(9)
C9 C14 C15 F4 -69.4(10)
F1 C14 C15 C16 47.2(11)
F2 C14 C15 C16 -65.4(10)
C9 C14 C15 C16 170.2(8)
F3 C15 C16 F5 72.4(14)
F4 C15 C16 F5 -170.4(12)
C14 C15 C16 F5 -49.9(16)
F3 C15 C16 F7A 160.1(12)
F4 C15 C16 F7A -82.7(13)
C14 C15 C16 F7A 37.8(15)
F3 C15 C16 F6A -81.5(12)
F4 C15 C16 F6A 35.7(13)
C14 C15 C16 F6A 156.2(10)
F3 C15 C16 F6 -50.9(11)
F4 C15 C16 F6 66.3(11)
C14 C15 C16 F6 -173.3(9)
F3 C15 C16 F7 -169.8(9)
F4 C15 C16 F7 -52.6(11)
C14 C15 C16 F7 67.9(11)
F3 C15 C16 F5A 41.0(11)
F4 C15 C16 F5A 158.2(9)
C14 C15 C16 F5A -81.3(11)
C18 O3 C17 O2A 21.6(14)
C18 O3 C17 O2 -15.1(14)
C18 O3 C17 N2 -175.2(7)
C4 N2 C17 O2A -28.1(14)
C4 N2 C17 O2 8.4(14)
C4 N2 C17 O3 168.4(7)
C17 O3 C18 C20 167.6(13)
C17 O3 C18 C21 -42.1(14)
C17 O3 C18 C19 74.6(13)
C17 O3 C18 C19A 47.9(15)
C17 O3 C18 C21A -71.1(11)
C17 O3 C18 C20A -166.4(10)
